data_4066463
loop_
_publ_author_name
'Franken, Andreas'
'McGrath, Thomas D.'
'Stone, F. Gordon A.'

_publ_section_title
;
 Two Metal&#x2212;Monocarbollide Relatives of the {B20H18} Double-Cluster
 Boranes&#x2020;
;
_journal_issue 21
_journal_name_full Organometallics
_journal_page_first 4790
_journal_paper_doi 10.1021/om100471n
_journal_volume 29
_journal_year 2010
_chemical_formula_sum 'C18 H48 B8 N P2 Rh'
_chemical_formula_weight 529.90
_chemical_name_systematic
; 
 ? 
;
_space_group_IT_number 9
_symmetry_cell_setting monoclinic
_symmetry_space_group_name_Hall 'C -2yc'
_symmetry_space_group_name_H-M 'C 1 c 1'
_atom_sites_solution_hydrogens geom
_atom_sites_solution_primary direct
_atom_sites_solution_secondary difmap
_audit_creation_method SHELXL-97
_cell_angle_alpha 90.00
_cell_angle_beta 102.567(15)
_cell_angle_gamma 90.00
_cell_formula_units_Z 4
_cell_length_a 10.471(4)
_cell_length_b 16.207(7)
_cell_length_c 17.480(10)
_cell_measurement_reflns_used 2110
_cell_measurement_temperature 110(2)
_cell_measurement_theta_max 28.67
_cell_measurement_theta_min 2.34
_cell_volume 2895(2)
_computing_cell_refinement 'Bruker APEX2 (Bruker, 2003)'
_computing_data_collection 'Bruker APEX2 (Bruker, 2003)'
_computing_data_reduction 'Bruker APEX2 (Bruker, 2003)'
_computing_molecular_graphics 'Bruker SHELXTL (Bruker, 2001)'
_computing_publication_material 'Bruker SHELXTL (Bruker, 2001)'
_computing_structure_refinement 'Bruker SHELXTL (Bruker, 2001)'
_computing_structure_solution 'Bruker SHELXTL (Bruker, 2001)'
_diffrn_ambient_temperature 110(2)
_diffrn_measured_fraction_theta_full 0.987
_diffrn_measured_fraction_theta_max 0.980
_diffrn_measurement_device_type 'Bruker-Nonius X8 APEX CCD area detector'
_diffrn_measurement_method 'phi and omega scans'
_diffrn_radiation_monochromator graphite
_diffrn_radiation_source 'fine-focus sealed tube'
_diffrn_radiation_type MoK\a
_diffrn_radiation_wavelength 0.71073
_diffrn_reflns_av_R_equivalents 0.0843
_diffrn_reflns_av_sigmaI/netI 0.0873
_diffrn_reflns_limit_h_max 12
_diffrn_reflns_limit_h_min -12
_diffrn_reflns_limit_k_max 17
_diffrn_reflns_limit_k_min -19
_diffrn_reflns_limit_l_max 20
_diffrn_reflns_limit_l_min -20
_diffrn_reflns_number 15913
_diffrn_reflns_theta_full 25.00
_diffrn_reflns_theta_max 25.08
_diffrn_reflns_theta_min 2.36
_exptl_absorpt_coefficient_mu 0.707
_exptl_absorpt_correction_T_max 0.9628
_exptl_absorpt_correction_T_min 0.9371
_exptl_absorpt_correction_type multi-scan
_exptl_absorpt_process_details 'SADABS (Bruker, 2003)'
_exptl_crystal_colour yellow
_exptl_crystal_density_diffrn 1.216
_exptl_crystal_density_method 'not measured'
_exptl_crystal_description fragment
_exptl_crystal_F_000 1112
_exptl_crystal_size_max 0.09
_exptl_crystal_size_mid 0.07
_exptl_crystal_size_min 0.05
_refine_diff_density_max 0.654
_refine_diff_density_min -0.522
_refine_diff_density_rms 0.085
_refine_ls_abs_structure_details 'Flack H D (1983), Acta Cryst. A39, 876-881'
_refine_ls_abs_structure_Flack -0.03(4)
_refine_ls_extinction_method none
_refine_ls_goodness_of_fit_ref 1.041
_refine_ls_hydrogen_treatment constr
_refine_ls_matrix_type full
_refine_ls_number_parameters 291
_refine_ls_number_reflns 4962
_refine_ls_number_restraints 14
_refine_ls_restrained_S_all 1.040
_refine_ls_R_factor_all 0.0604
_refine_ls_R_factor_gt 0.0473
_refine_ls_shift/su_max 0.009
_refine_ls_shift/su_mean 0.000
_refine_ls_structure_factor_coef Fsqd
_refine_ls_weighting_details 'calc w=1/[\s^2^(Fo^2^)+(0.0335P)^2^+0.0000P] where P=(Fo^2^+2Fc^2^)/3'
_refine_ls_weighting_scheme calc
_refine_ls_wR_factor_gt 0.0867
_refine_ls_wR_factor_ref 0.0937
_reflns_number_gt 4229
_reflns_number_total 4962
_reflns_threshold_expression >2sigma(I)
_cod_data_source_file om100471n_si_001.cif
_cod_data_source_block 2
_cod_original_sg_symbol_H-M Cc
_cod_database_code 4066463

loop_
_symmetry_equiv_pos_as_xyz
'x, y, z'
'x, -y, z+1/2'
'x+1/2, y+1/2, z'
'x+1/2, -y+1/2, z+1/2'

loop_
_atom_site_label
_atom_site_type_symbol
_atom_site_fract_x
_atom_site_fract_y
_atom_site_fract_z
_atom_site_U_iso_or_equiv
_atom_site_adp_type
_atom_site_occupancy
_atom_site_symmetry_multiplicity
_atom_site_calc_flag
_atom_site_refinement_flags
_atom_site_disorder_assembly
_atom_site_disorder_group
Rh6 Rh 0.53987(4) 0.77702(2) 0.52953(3) 0.02190(12) Uani 1 1 d . A .
P1 P 0.70802(15) 0.81395(10) 0.63976(9) 0.0275(4) Uani 1 1 d . . .
P2 P 0.43271(17) 0.90745(11) 0.50254(11) 0.0400(5) Uani 1 1 d . . .
N1 N 0.7120(5) 0.8202(3) 0.4032(3) 0.0327(13) Uani 1 1 d . A .
C1 C 0.5005(7) 0.6019(4) 0.4400(5) 0.056(2) Uani 1 1 d . A .
H1 H 0.5332 0.5682 0.3953 0.067 Uiso 1 1 calc R . .
C2 C 0.6535(6) 0.8079(4) 0.4528(4) 0.0284(15) Uani 1 1 d . . .
C3 C 0.7703(7) 0.8234(4) 0.3338(4) 0.0411(17) Uani 1 1 d . . .
C4 C 0.9156(7) 0.8437(6) 0.3601(5) 0.074(3) Uani 1 1 d . A .
H4A H 0.9258 0.8976 0.3861 0.111 Uiso 1 1 calc R . .
H4B H 0.9554 0.8453 0.3144 0.111 Uiso 1 1 calc R . .
H4C H 0.9587 0.8013 0.3967 0.111 Uiso 1 1 calc R . .
C5 C 0.6958(9) 0.8889(5) 0.2768(5) 0.075(3) Uani 1 1 d . A .
H5A H 0.6033 0.8735 0.2612 0.113 Uiso 1 1 calc R . .
H5B H 0.7335 0.8920 0.2302 0.113 Uiso 1 1 calc R . .
H5C H 0.7036 0.9428 0.3028 0.113 Uiso 1 1 calc R . .
C6 C 0.7478(8) 0.7370(5) 0.2960(4) 0.055(2) Uani 1 1 d . A .
H6A H 0.7969 0.6958 0.3318 0.083 Uiso 1 1 calc R . .
H6B H 0.7778 0.7366 0.2467 0.083 Uiso 1 1 calc R . .
H6C H 0.6543 0.7236 0.2855 0.083 Uiso 1 1 calc R . .
C11 C 0.8497(7) 0.7432(4) 0.6549(5) 0.048(2) Uani 1 1 d . . .
H11A H 0.9034 0.7516 0.7084 0.058 Uiso 1 1 calc R . .
H11B H 0.8174 0.6856 0.6514 0.058 Uiso 1 1 calc R . .
C12 C 0.9389(8) 0.7556(6) 0.5939(5) 0.085(3) Uani 1 1 d . . .
H12A H 0.8881 0.7436 0.5410 0.128 Uiso 1 1 calc R . .
H12B H 1.0140 0.7181 0.6065 0.128 Uiso 1 1 calc R . .
H12C H 0.9700 0.8127 0.5962 0.128 Uiso 1 1 calc R . .
C13 C 0.6689(9) 0.8035(6) 0.7400(5) 0.072(3) Uani 1 1 d . . .
H13A H 0.6422 0.7455 0.7452 0.087 Uiso 1 1 calc R . .
H13B H 0.7519 0.8118 0.7790 0.087 Uiso 1 1 calc R . .
C14 C 0.5756(8) 0.8529(7) 0.7627(5) 0.103(4) Uani 1 1 d . . .
H14A H 0.6012 0.9110 0.7611 0.155 Uiso 1 1 calc R . .
H14B H 0.5691 0.8384 0.8161 0.155 Uiso 1 1 calc R . .
H14C H 0.4907 0.8444 0.7268 0.155 Uiso 1 1 calc R . .
C15 C 0.7813(8) 0.9168(5) 0.6411(5) 0.056(3) Uani 1 1 d . . .
H15A H 0.8098 0.9247 0.5912 0.067 Uiso 1 1 calc R . .
H15B H 0.7124 0.9582 0.6426 0.067 Uiso 1 1 calc R . .
C16 C 0.9002(8) 0.9356(5) 0.7099(5) 0.077(3) Uani 1 1 d . . .
H16A H 0.8730 0.9305 0.7599 0.115 Uiso 1 1 calc R . .
H16B H 0.9315 0.9918 0.7045 0.115 Uiso 1 1 calc R . .
H16C H 0.9707 0.8962 0.7086 0.115 Uiso 1 1 calc R . .
B2 B 0.6060(9) 0.6454(5) 0.5086(6) 0.050(3) Uani 1 1 d . . .
H2 H 0.7145 0.6394 0.5158 0.060 Uiso 1 1 calc R A .
B3 B 0.4491(8) 0.6935(5) 0.4247(5) 0.041(2) Uani 1 1 d . A .
H3 H 0.4367 0.7255 0.3667 0.049 Uiso 1 1 calc R . .
B4 B 0.3551(7) 0.6105(5) 0.4515(4) 0.0348(19) Uani 1 1 d . . .
H4 H 0.2711 0.5768 0.4138 0.042 Uiso 1 1 calc R A .
B5 B 0.4852(8) 0.5697(6) 0.5238(6) 0.057(3) Uani 1 1 d . A .
H5 H 0.5019 0.5036 0.5419 0.069 Uiso 1 1 calc R . .
B7 B 0.3370(7) 0.7140(4) 0.4861(5) 0.0346(18) Uani 1 1 d . A .
H7 H 0.2465 0.7498 0.4600 0.042 Uiso 1 1 calc R . .
B8 B 0.3605(8) 0.6273(4) 0.5557(5) 0.0368(19) Uani 1 1 d . A .
H8 H 0.2890 0.5959 0.5852 0.044 Uiso 1 1 calc R . .
B9 B 0.5327(8) 0.6520(5) 0.5947(5) 0.040(2) Uani 1 1 d . A .
H9 H 0.5965 0.6385 0.6535 0.048 Uiso 1 1 calc R . .
B10 B 0.4036(8) 0.7244(5) 0.5891(4) 0.040(2) Uani 1 1 d . . .
H10 H 0.3696 0.7603 0.6357 0.048 Uiso 1 1 calc R A .
C21A C 0.365(3) 0.8961(15) 0.3837(13) 0.026(6) Uani 0.280(8) 1 d P A 1
H21A H 0.4453 0.9002 0.3632 0.031 Uiso 0.280(8) 1 calc PR A 1
H21B H 0.3385 0.8374 0.3774 0.031 Uiso 0.280(8) 1 calc PR A 1
C22A C 0.299(2) 0.9238(12) 0.3429(8) 0.269(15) Uani 0.280(8) 1 d P A 1
H22A H 0.2473 0.8823 0.3087 0.403 Uiso 0.280(8) 1 calc PR A 1
H22B H 0.3429 0.9598 0.3117 0.403 Uiso 0.280(8) 1 calc PR A 1
H22C H 0.2406 0.9569 0.3676 0.403 Uiso 0.280(8) 1 calc PR A 1
C21B C 0.2929(14) 0.9187(11) 0.4199(15) 0.134(11) Uani 0.720(8) 1 d P A 2
H21C H 0.2342 0.8717 0.4236 0.160 Uiso 0.720(8) 1 calc PR A 2
H21D H 0.2461 0.9689 0.4309 0.160 Uiso 0.720(8) 1 calc PR A 2
C22B C 0.299(2) 0.9238(12) 0.3429(8) 0.269(15) Uani 0.720(8) 1 d P A 2
H22D H 0.3750 0.8930 0.3343 0.403 Uiso 0.720(8) 1 calc PR A 2
H22E H 0.3066 0.9818 0.3286 0.403 Uiso 0.720(8) 1 calc PR A 2
H22F H 0.2190 0.9003 0.3104 0.403 Uiso 0.720(8) 1 calc PR A 2
C23 C 0.5388(7) 0.9950(4) 0.4876(5) 0.059(2) Uani 1 1 d . A .
H23A H 0.6047 1.0021 0.5372 0.071 Uiso 1 1 calc R . .
H23B H 0.5871 0.9771 0.4476 0.071 Uiso 1 1 calc R . .
C24 C 0.4848(7) 1.0778(4) 0.4639(5) 0.056(2) Uani 1 1 d . . .
H24A H 0.4401 1.0769 0.4085 0.083 Uiso 1 1 calc R A .
H24B H 0.5562 1.1182 0.4717 0.083 Uiso 1 1 calc R . .
H24C H 0.4224 1.0932 0.4959 0.083 Uiso 1 1 calc R . .
C25A C 0.284(2) 0.9292(12) 0.5354(12) 0.058(6) Uani 0.391(10) 1 d PU A 3
H25A H 0.2520 0.9832 0.5128 0.070 Uiso 0.391(10) 1 calc PR A 3
H25B H 0.2191 0.8875 0.5108 0.070 Uiso 0.391(10) 1 calc PR A 3
C26A C 0.2809(14) 0.9320(9) 0.6208(7) 0.154(7) Uani 0.391(10) 1 d P A 3
H26A H 0.2932 0.8763 0.6428 0.231 Uiso 0.391(10) 1 calc PR A 3
H26B H 0.1962 0.9537 0.6267 0.231 Uiso 0.391(10) 1 calc PR A 3
H26C H 0.3511 0.9680 0.6485 0.231 Uiso 0.391(10) 1 calc PR A 3
C25B C 0.3784(17) 0.9632(9) 0.5923(10) 0.074(5) Uani 0.609(10) 1 d PU A 4
H25C H 0.4563 0.9660 0.6360 0.089 Uiso 0.609(10) 1 calc PR A 4
H25D H 0.3547 1.0208 0.5762 0.089 Uiso 0.609(10) 1 calc PR A 4
C26B C 0.2809(14) 0.9320(9) 0.6208(7) 0.154(7) Uani 0.609(10) 1 d P A 4
H26D H 0.2206 0.9022 0.5792 0.231 Uiso 0.609(10) 1 calc PR A 4
H26E H 0.2339 0.9769 0.6403 0.231 Uiso 0.609(10) 1 calc PR A 4
H26F H 0.3163 0.8940 0.6638 0.231 Uiso 0.609(10) 1 calc PR A 4

loop_
_atom_site_aniso_label
_atom_site_aniso_U_11
_atom_site_aniso_U_22
_atom_site_aniso_U_33
_atom_site_aniso_U_23
_atom_site_aniso_U_13
_atom_site_aniso_U_12
Rh6 0.0240(2) 0.0214(2) 0.0205(2) -0.0004(3) 0.00521(15) -0.0006(3)
P1 0.0282(9) 0.0278(9) 0.0248(9) -0.0025(7) 0.0019(7) -0.0019(7)
P2 0.0422(11) 0.0297(10) 0.0494(12) 0.0133(8) 0.0129(9) 0.0085(8)
N1 0.038(3) 0.031(3) 0.032(3) -0.005(2) 0.014(3) -0.006(2)
C1 0.055(5) 0.044(5) 0.074(6) -0.039(4) 0.027(5) -0.026(4)
C2 0.031(4) 0.021(3) 0.028(4) -0.011(3) -0.006(3) -0.002(3)
C3 0.051(4) 0.044(4) 0.038(4) 0.002(3) 0.029(3) -0.003(3)
C4 0.050(5) 0.101(8) 0.082(7) -0.019(5) 0.039(5) -0.014(5)
C5 0.104(7) 0.076(7) 0.061(6) 0.024(5) 0.049(6) 0.012(5)
C6 0.074(6) 0.059(5) 0.042(5) -0.008(4) 0.034(4) -0.005(4)
C11 0.037(4) 0.035(4) 0.061(5) -0.008(3) -0.016(4) 0.005(3)
C12 0.040(5) 0.141(9) 0.072(6) -0.056(6) 0.006(5) 0.012(5)
C13 0.061(6) 0.116(8) 0.038(5) -0.024(5) 0.006(4) 0.001(5)
C14 0.061(7) 0.204(12) 0.046(6) -0.046(7) 0.016(5) -0.025(7)
C15 0.064(6) 0.015(5) 0.068(7) 0.000(4) -0.028(5) -0.010(4)
C16 0.081(6) 0.033(5) 0.090(7) 0.006(4) -0.037(6) -0.018(4)
B2 0.038(5) 0.031(5) 0.081(8) -0.019(5) 0.014(5) 0.007(4)
B3 0.043(5) 0.042(5) 0.036(5) -0.006(4) 0.003(4) -0.020(4)
B4 0.035(5) 0.035(5) 0.029(5) -0.003(3) -0.006(4) -0.006(3)
B5 0.051(5) 0.025(5) 0.084(7) -0.011(5) -0.011(6) 0.005(4)
B7 0.026(4) 0.030(4) 0.047(5) -0.003(3) 0.005(4) 0.001(3)
B8 0.046(5) 0.027(4) 0.039(5) 0.004(3) 0.012(4) -0.012(3)
B9 0.038(5) 0.031(5) 0.041(6) 0.013(4) -0.014(4) -0.006(4)
B10 0.048(5) 0.045(5) 0.028(4) -0.007(4) 0.011(4) -0.012(4)
C21A 0.034(15) 0.031(14) 0.011(12) -0.006(10) -0.001(11) 0.021(11)
C22A 0.45(3) 0.25(2) 0.048(9) 0.038(10) -0.077(14) -0.25(2)
C21B 0.024(8) 0.083(14) 0.26(3) 0.095(16) -0.038(13) -0.009(8)
C22B 0.45(3) 0.25(2) 0.048(9) 0.038(10) -0.077(14) -0.25(2)
C23 0.049(5) 0.029(4) 0.089(6) 0.010(4) -0.006(5) -0.001(3)
C24 0.055(5) 0.040(5) 0.075(6) 0.012(4) 0.021(4) -0.004(3)
C25A 0.092(17) 0.038(12) 0.050(13) 0.023(9) 0.024(12) 0.057(11)
C26A 0.180(14) 0.197(14) 0.116(11) 0.077(10) 0.104(11) 0.132(12)
C25B 0.098(12) 0.040(9) 0.085(12) 0.033(8) 0.022(10) 0.031(8)
C26B 0.180(14) 0.197(14) 0.116(11) 0.077(10) 0.104(11) 0.132(12)

loop_
_atom_type_symbol
_atom_type_description
_atom_type_scat_dispersion_real
_atom_type_scat_dispersion_imag
_atom_type_scat_source
C C 0.0033 0.0016 'International Tables Vol C Tables 4.2.6.8 and 6.1.1.4'
H H 0.0000 0.0000 'International Tables Vol C Tables 4.2.6.8 and 6.1.1.4'
B B 0.0013 0.0007 'International Tables Vol C Tables 4.2.6.8 and 6.1.1.4'
N N 0.0061 0.0033 'International Tables Vol C Tables 4.2.6.8 and 6.1.1.4'
P P 0.1023 0.0942 'International Tables Vol C Tables 4.2.6.8 and 6.1.1.4'
Rh Rh -1.1178 0.9187 'International Tables Vol C Tables 4.2.6.8 and 6.1.1.4'

loop_
_geom_angle_atom_site_label_1
_geom_angle_atom_site_label_2
_geom_angle_atom_site_label_3
_geom_angle
C2 Rh6 B10 166.7(3)
C2 Rh6 B2 83.3(3)
B10 Rh6 B2 87.9(3)
C2 Rh6 B3 79.6(3)
B10 Rh6 B3 87.1(3)
B2 Rh6 B3 54.2(3)
C2 Rh6 B7 120.9(3)
B10 Rh6 B7 47.2(3)
B2 Rh6 B7 80.0(3)
B3 Rh6 B7 45.3(3)
C2 Rh6 B9 128.3(3)
B10 Rh6 B9 46.7(3)
B2 Rh6 B9 46.7(3)
B3 Rh6 B9 80.0(3)
B7 Rh6 B9 69.8(3)
C2 Rh6 P1 92.05(17)
B10 Rh6 P1 99.3(2)
B2 Rh6 P1 99.6(3)
B3 Rh6 P1 153.1(2)
B7 Rh6 P1 146.4(2)
B9 Rh6 P1 85.4(2)
C2 Rh6 P2 88.23(17)
B10 Rh6 P2 96.6(2)
B2 Rh6 P2 159.1(3)
B3 Rh6 P2 105.5(2)
B7 Rh6 P2 88.15(19)
B9 Rh6 P2 143.1(2)
P1 Rh6 P2 99.77(7)
C15 P1 C11 104.0(4)
C15 P1 C13 104.1(4)
C11 P1 C13 98.1(4)
C15 P1 Rh6 118.1(3)
C11 P1 Rh6 112.8(2)
C13 P1 Rh6 117.1(3)
C25A P2 C21B 68.6(10)
C25A P2 C23 118.6(7)
C21B P2 C23 102.3(6)
C25A P2 C25B 41.4(8)
C21B P2 C25B 105.1(10)
C23 P2 C25B 92.6(5)
C25A P2 C21A 101.9(10)
C21B P2 C21A 33.6(9)
C23 P2 C21A 90.7(8)
C25B P2 C21A 137.7(8)
C25A P2 Rh6 120.6(6)
C21B P2 Rh6 120.3(7)
C23 P2 Rh6 115.7(2)
C25B P2 Rh6 116.5(4)
C21A P2 Rh6 99.5(6)
C2 N1 C3 169.7(6)
B3 C1 B4 68.8(5)
B3 C1 B5 111.4(6)
B4 C1 B5 67.7(5)
B3 C1 B2 82.4(5)
B4 C1 B2 113.0(6)
B5 C1 B2 69.4(6)
N1 C2 Rh6 173.2(5)
N1 C3 C4 108.9(6)
N1 C3 C6 105.5(5)
C4 C3 C6 111.9(6)
N1 C3 C5 108.4(5)
C4 C3 C5 112.1(7)
C6 C3 C5 109.8(6)
C12 C11 P1 113.5(5)
C14 C13 P1 121.4(7)
C16 C15 P1 116.6(5)
C1 B2 B5 55.0(5)
C1 B2 B9 107.2(6)
B5 B2 B9 59.5(5)
C1 B2 B3 48.3(4)
B5 B2 B3 83.7(5)
B9 B2 B3 98.5(6)
C1 B2 Rh6 110.1(6)
B5 B2 Rh6 111.1(5)
B9 B2 Rh6 67.7(4)
B3 B2 Rh6 63.2(3)
C1 B3 B7 108.5(6)
C1 B3 B4 55.7(4)
B7 B3 B4 60.7(4)
C1 B3 B2 49.3(4)
B7 B3 B2 99.6(5)
B4 B3 B2 85.9(5)
C1 B3 Rh6 110.5(5)
B7 B3 Rh6 68.0(3)
B4 B3 Rh6 112.8(5)
B2 B3 Rh6 62.6(3)
C1 B4 B5 56.4(5)
C1 B4 B3 55.5(5)
B5 B4 B3 94.9(6)
C1 B4 B7 107.3(5)
B5 B4 B7 103.2(5)
B3 B4 B7 59.5(4)
C1 B4 B8 108.5(6)
B5 B4 B8 59.6(5)
B3 B4 B8 104.4(5)
B7 B4 B8 60.8(4)
C1 B5 B4 55.8(5)
C1 B5 B8 109.9(6)
B4 B5 B8 61.8(4)
C1 B5 B9 108.6(6)
B4 B5 B9 105.4(6)
B8 B5 B9 60.9(5)
C1 B5 B2 55.6(5)
B4 B5 B2 95.5(6)
B8 B5 B2 105.7(6)
B9 B5 B2 60.6(5)
B3 B7 B10 117.3(5)
B3 B7 B4 59.7(4)
B10 B7 B4 112.1(5)
B3 B7 B8 104.1(5)
B10 B7 B8 56.0(4)
B4 B7 B8 60.2(4)
B3 B7 Rh6 66.8(3)
B10 B7 Rh6 60.2(3)
B4 B7 Rh6 111.2(4)
B8 B7 Rh6 97.9(4)
B10 B8 B5 115.6(6)
B10 B8 B9 60.3(5)
B5 B8 B9 60.2(5)
B10 B8 B4 115.3(5)
B5 B8 B4 58.6(5)
B9 B8 B4 102.6(5)
B10 B8 B7 60.6(4)
B5 B8 B7 101.2(6)
B9 B8 B7 93.4(5)
B4 B8 B7 59.0(4)
B10 B9 B5 110.8(6)
B10 B9 B8 56.4(4)
B5 B9 B8 58.9(5)
B10 B9 B2 116.3(7)
B5 B9 B2 59.9(6)
B8 B9 B2 103.6(7)
B10 B9 Rh6 60.3(3)
B5 B9 Rh6 109.8(5)
B8 B9 Rh6 98.2(4)
B2 B9 Rh6 65.6(4)
B8 B10 B9 63.3(5)
B8 B10 B7 63.4(4)
B9 B10 B7 96.8(5)
B8 B10 Rh6 111.0(5)
B9 B10 Rh6 73.0(4)
B7 B10 Rh6 72.6(4)
C22A C21A P2 137(3)
C24 C23 P2 121.9(5)
C26A C25A P2 122.0(15)

loop_
_geom_bond_atom_site_label_1
_geom_bond_atom_site_label_2
_geom_bond_distance
Rh6 C2 2.039(7)
Rh6 B10 2.120(8)
Rh6 B2 2.297(8)
Rh6 B3 2.310(7)
Rh6 B7 2.330(7)
Rh6 B9 2.333(8)
Rh6 P1 2.3864(19)
Rh6 P2 2.3916(19)
P1 C15 1.834(8)
P1 C11 1.848(7)
P1 C13 1.892(8)
P2 C25A 1.80(2)
P2 C21B 1.829(16)
P2 C23 1.855(7)
P2 C25B 1.997(17)
P2 C21A 2.05(2)
N1 C2 1.183(7)
N1 C3 1.472(8)
C1 B3 1.582(11)
C1 B4 1.584(10)
C1 B5 1.595(13)
C1 B2 1.606(12)
C3 C4 1.526(10)
C3 C6 1.546(10)
C3 C5 1.546(10)
C11 C12 1.575(11)
C13 C14 1.386(11)
C15 C16 1.562(10)
B2 B5 1.822(13)
B2 B9 1.835(13)
B2 B3 2.100(13)
B3 B7 1.786(11)
B3 B4 1.789(11)
B4 B5 1.772(11)
B4 B7 1.807(10)
B4 B8 1.830(11)
B5 B8 1.790(12)
B5 B9 1.816(12)
B7 B10 1.792(11)
B7 B8 1.840(11)
B8 B10 1.704(11)
B8 B9 1.827(11)
B9 B10 1.776(12)
C21A C22A 0.99(3)
C23 C24 1.481(9)
C25A C26A 1.50(2)
